data_4315733
loop_
_publ_author_name
'C. W. Liu'
'Ching-Shiang Feng'
'Rei-Jen Fu'
'Hao-Wei Chang'
'Jean-Yves Saillard'
'Samia Kahlal'
'Ju-Chun Wang'
'I-Jy Chang'

_publ_section_title
;
 Structure, Photophysical Properties, and DFT Calculations of
 Selenide-Centered Pentacapped Trigonal Prismatic Silver(I) Clusters
;
_journal_name_full 'Inorganic Chemistry'
_journal_page_first 4934
_journal_page_last 4941
_journal_paper_doi 10.1021/ic902571q
_journal_volume 49
_journal_year 2010
_chemical_formula_sum 'C36 H84 Ag11 Br3 O12 P6 Se13'
_chemical_formula_weight 3347.63
_chemical_name_systematic
; 
 ? 
;
_space_group_IT_number 14
_symmetry_cell_setting monoclinic
_symmetry_space_group_name_Hall '-P 2yn'
_symmetry_space_group_name_H-M 'P 1 21/n 1'
_atom_sites_solution_hydrogens geom
_atom_sites_solution_primary direct
_atom_sites_solution_secondary difmap
_audit_creation_method SHELXL-97
_cell_angle_alpha 90.00
_cell_angle_beta 91.928(2)
_cell_angle_gamma 90.00
_cell_formula_units_Z 4
_cell_length_a 14.7044(11)
_cell_length_b 22.9372(17)
_cell_length_c 24.7295(19)
_cell_measurement_reflns_used 9913
_cell_measurement_temperature 223(2)
_cell_measurement_theta_max 24.92
_cell_measurement_theta_min 2.25
_cell_volume 8336.0(11)
_computing_cell_refinement 'Bruker SAINT'
_computing_data_collection 'Bruker APEX2'
_computing_data_reduction 'Bruker SAINT'
_computing_molecular_graphics 'Bruker SHELXTL'
_computing_publication_material 'Bruker SHELXTL'
_computing_structure_refinement 'SHELXL-97 (Sheldrick, 1997)'
_computing_structure_solution 'SHELXS-97 (Sheldrick, 1990)'
_diffrn_ambient_temperature 223(2)
_diffrn_measured_fraction_theta_full 0.996
_diffrn_measured_fraction_theta_max 0.996
_diffrn_measurement_device_type 'Bruker APEX-II CCD'
_diffrn_measurement_method '\f and \w scans'
_diffrn_radiation_monochromator graphite
_diffrn_radiation_source 'fine-focus sealed tube'
_diffrn_radiation_type MoK\a
_diffrn_radiation_wavelength 0.71073
_diffrn_reflns_av_R_equivalents 0.0557
_diffrn_reflns_av_sigmaI/netI 0.0451
_diffrn_reflns_limit_h_max 17
_diffrn_reflns_limit_h_min -17
_diffrn_reflns_limit_k_max 27
_diffrn_reflns_limit_k_min -26
_diffrn_reflns_limit_l_max 29
_diffrn_reflns_limit_l_min -29
_diffrn_reflns_number 72876
_diffrn_reflns_theta_full 25.10
_diffrn_reflns_theta_max 25.10
_diffrn_reflns_theta_min 1.21
_diffrn_standards_number 0
_exptl_absorpt_coefficient_mu 9.794
_exptl_absorpt_correction_T_max 0.4409
_exptl_absorpt_correction_T_min 0.1457
_exptl_absorpt_correction_type multi-scan
_exptl_absorpt_process_details SADABS
_exptl_crystal_colour yellow
_exptl_crystal_density_diffrn 2.667
_exptl_crystal_density_method 'not measured'
_exptl_crystal_description column
_exptl_crystal_F_000 6200
_exptl_crystal_size_max 0.32
_exptl_crystal_size_mid 0.11
_exptl_crystal_size_min 0.10
_refine_diff_density_max 1.571
_refine_diff_density_min -1.627
_refine_diff_density_rms 0.155
_refine_ls_extinction_method none
_refine_ls_goodness_of_fit_ref 1.050
_refine_ls_hydrogen_treatment constr
_refine_ls_matrix_type full
_refine_ls_number_parameters 652
_refine_ls_number_reflns 14807
_refine_ls_number_restraints 18
_refine_ls_restrained_S_all 1.053
_refine_ls_R_factor_all 0.1102
_refine_ls_R_factor_gt 0.0601
_refine_ls_shift/su_max 0.001
_refine_ls_shift/su_mean 0.000
_refine_ls_structure_factor_coef Fsqd
_refine_ls_weighting_details 'calc w=1/[\s^2^(Fo^2^)+(0.0644P)^2^+68.7916P] where P=(Fo^2^+2Fc^2^)/3'
_refine_ls_weighting_scheme calc
_refine_ls_wR_factor_gt 0.1458
_refine_ls_wR_factor_ref 0.1721
_reflns_number_gt 8789
_reflns_number_total 14807
_reflns_threshold_expression >2sigma(I)
_cod_data_source_file ic902571q_si_001.cif
_cod_data_source_block 1
_cod_depositor_comments
;
The following automatic conversions were performed:

'_symmetry_cell_setting' value 'Monoclinic' changed to 'monoclinic'
according to the built-in table from CIF Core dictionary named
'cif_core.dic' version 2.4.1 from 2010-06-29.

Automatic conversion script
Id: cif_fix_values 1646 2011-03-28 12:23:43Z adriana 
;
_cod_database_code 4315733

loop_
_symmetry_equiv_pos_as_xyz
'x, y, z'
'-x+1/2, y+1/2, -z+1/2'
'-x, -y, -z'
'x-1/2, -y-1/2, z-1/2'

loop_
_atom_site_label
_atom_site_type_symbol
_atom_site_fract_x
_atom_site_fract_y
_atom_site_fract_z
_atom_site_U_iso_or_equiv
_atom_site_adp_type
_atom_site_occupancy
_atom_site_symmetry_multiplicity
_atom_site_calc_flag
_atom_site_refinement_flags
_atom_site_disorder_assembly
_atom_site_disorder_group
Ag1 Ag 0.13115(10) 0.78547(5) 0.13200(6) 0.0986(4) Uani 1 1 d . . .
Ag2 Ag 0.34466(10) 0.72458(7) 0.20509(5) 0.1020(4) Uani 1 1 d . . .
Ag3 Ag 0.13364(8) 0.67800(5) 0.21020(5) 0.0810(3) Uani 1 1 d . . .
Ag4 Ag 0.23613(10) 0.73199(7) 0.32169(6) 0.1074(5) Uani 1 1 d . . .
Ag5 Ag 0.08439(8) 0.80573(5) 0.36712(5) 0.0777(3) Uani 1 1 d . . .
Ag6 Ag 0.10789(8) 0.91478(5) 0.19844(4) 0.0761(3) Uani 1 1 d . . .
Ag7 Ag 0.20330(9) 0.89530(8) 0.30836(5) 0.1114(5) Uani 1 1 d . . .
Ag8 Ag 0.02583(12) 0.78548(6) 0.24815(5) 0.1071(5) Uani 1 1 d . . .
Ag9 Ag 0.31697(9) 0.89272(7) 0.19325(5) 0.1059(5) Uani 1 1 d . . .
Ag10 Ag 0.33355(8) 0.80283(5) 0.10366(5) 0.0774(3) Uani 1 1 d . . .
Ag11 Ag 0.39785(9) 0.81503(6) 0.29724(5) 0.0910(4) Uani 1 1 d . . .
Br1 Br 0.23006(11) 0.98799(6) 0.23809(6) 0.0755(4) Uani 1 1 d . . .
Br2 Br -0.01465(10) 0.71625(7) 0.15846(6) 0.0744(4) Uani 1 1 d . . .
Br3 Br 0.41803(10) 0.70047(7) 0.30774(6) 0.0808(4) Uani 1 1 d . . .
Se1 Se 0.27032(11) 0.62707(7) 0.16629(6) 0.0788(4) Uani 1 1 d . A .
Se2 Se 0.21780(11) 0.73493(7) 0.05371(5) 0.0768(4) Uani 1 1 d . A .
Se3 Se 0.14347(13) 0.63283(7) 0.30799(7) 0.0916(5) Uani 1 1 d . B .
Se4 Se -0.04634(11) 0.73811(7) 0.33374(7) 0.0838(4) Uani 1 1 d . B .
Se5 Se 0.48771(11) 0.88173(7) 0.23115(7) 0.0867(5) Uani 1 1 d . . .
Se6 Se 0.47847(10) 0.75024(7) 0.14008(6) 0.0765(4) Uani 1 1 d . . .
Se7 Se 0.34941(11) 0.88802(7) 0.37245(6) 0.0837(4) Uani 1 1 d . . .
Se8 Se 0.21686(12) 0.76076(8) 0.42435(6) 0.0855(5) Uani 1 1 d . . .
Se9 Se -0.05531(9) 0.88769(6) 0.23334(6) 0.0694(4) Uani 1 1 d . . .
Se10 Se 0.06215(10) 0.91761(6) 0.36774(5) 0.0687(4) Uani 1 1 d . . .
Se11 Se 0.07042(10) 0.88816(6) 0.09731(5) 0.0682(4) Uani 1 1 d . . .
Se12 Se 0.32195(11) 0.91349(7) 0.08746(6) 0.0775(4) Uani 1 1 d . . .
Se13 Se 0.21164(10) 0.80345(6) 0.23409(6) 0.0772(4) Uani 1 1 d . . .
P1 P 0.2531(3) 0.64861(16) 0.08222(15) 0.0766(11) Uani 1 1 d D . .
P2 P 0.0082(4) 0.65187(19) 0.3342(2) 0.1138(19) Uani 1 1 d D . .
P3 P 0.5542(3) 0.8155(2) 0.18496(17) 0.0807(11) Uani 1 1 d . . .
P4 P 0.3107(3) 0.8327(2) 0.43773(15) 0.0855(12) Uani 1 1 d . . .
P5 P -0.0566(2) 0.92462(15) 0.31360(14) 0.0630(9) Uani 1 1 d . . .
P6 P 0.1842(3) 0.92102(16) 0.05430(13) 0.0703(10) Uani 1 1 d . . .
O1 O 0.3491(12) 0.6294(6) 0.0612(6) 0.157(7) Uani 1 1 d . A .
O2 O 0.1571(10) 0.6212(8) 0.0598(9) 0.098(7) Uiso 0.50 1 d PD A 1
O3 O -0.0707(9) 0.6273(6) 0.2910(6) 0.067(4) Uiso 0.50 1 d PD B 1
O4 O -0.0280(11) 0.6208(7) 0.3862(5) 0.070(5) Uiso 0.50 1 d PD B 1
O2' O 0.2054(11) 0.5973(6) 0.0513(6) 0.073(5) Uiso 0.50 1 d PD A 2
O3' O -0.0460(16) 0.5939(7) 0.3249(8) 0.117(8) Uiso 0.50 1 d PD B 2
O4' O 0.0642(17) 0.6377(17) 0.3894(7) 0.195(15) Uiso 0.50 1 d PD B 2
O5 O 0.6235(7) 0.7865(6) 0.2271(5) 0.114(4) Uani 1 1 d . . .
O6 O 0.6126(11) 0.8425(8) 0.1377(6) 0.159(6) Uani 1 1 d . . .
O7 O 0.2735(10) 0.8791(7) 0.4808(5) 0.136(5) Uani 1 1 d . . .
O8 O 0.3971(9) 0.8097(6) 0.4693(5) 0.116(4) Uani 1 1 d . . .
O9 O -0.1349(7) 0.8992(4) 0.3473(4) 0.087(3) Uani 1 1 d . . .
O10 O -0.0835(6) 0.9907(4) 0.3084(4) 0.069(2) Uani 1 1 d . . .
O11 O 0.1684(8) 0.9860(4) 0.0386(4) 0.087(3) Uani 1 1 d . . .
O12 O 0.1719(8) 0.8880(4) -0.0021(4) 0.097(3) Uani 1 1 d . . .
C1 C 0.379(2) 0.6248(10) 0.0158(12) 0.184(13) Uani 1 1 d . . .
H1A H 0.3252 0.6251 -0.0083 0.221 Uiso 1 1 calc R A .
C2 C 0.421(2) 0.5647(9) 0.0074(13) 0.218(17) Uani 1 1 d . A .
H2A H 0.3789 0.5353 0.0186 0.326 Uiso 1 1 calc R . .
H2B H 0.4765 0.5614 0.0286 0.326 Uiso 1 1 calc R . .
H2C H 0.4331 0.5595 -0.0301 0.326 Uiso 1 1 calc R . .
C3 C 0.4371(18) 0.6731(9) -0.0051(9) 0.159(10) Uani 1 1 d . A .
H3A H 0.4066 0.7097 -0.0005 0.238 Uiso 1 1 calc R . .
H3B H 0.4471 0.6668 -0.0428 0.238 Uiso 1 1 calc R . .
H3C H 0.4945 0.6737 0.0146 0.238 Uiso 1 1 calc R . .
C4 C 0.1320(16) 0.5599(9) 0.0635(13) 0.209(13) Uiso 1 1 d D . .
C5 C 0.0505(17) 0.5522(12) 0.0980(10) 0.185(11) Uiso 1 1 d D A .
H5A H 0.0651 0.5653 0.1342 0.277 Uiso 1 1 calc R . .
H5B H 0.0340 0.5117 0.0988 0.277 Uiso 1 1 calc R . .
H5C H 0.0005 0.5745 0.0831 0.277 Uiso 1 1 calc R . .
C6 C 0.082(3) 0.569(2) 0.0085(16) 0.39(3) Uiso 1 1 d D A .
H6A H 0.1203 0.5914 -0.0147 0.581 Uiso 1 1 calc R . .
H6B H 0.0266 0.5900 0.0137 0.581 Uiso 1 1 calc R . .
H6C H 0.0691 0.5321 -0.0079 0.581 Uiso 1 1 calc R . .
C7 C -0.0659(16) 0.5688(7) 0.2724(8) 0.142(8) Uiso 1 1 d D . .
C8 C -0.1689(18) 0.559(2) 0.2725(17) 0.32(2) Uiso 1 1 d D B .
H8A H -0.1926 0.5736 0.3055 0.482 Uiso 1 1 calc R . .
H8B H -0.1812 0.5176 0.2700 0.482 Uiso 1 1 calc R . .
H8C H -0.1974 0.5782 0.2422 0.482 Uiso 1 1 calc R . .
C9 C -0.0420(19) 0.5470(12) 0.2171(8) 0.197(12) Uiso 1 1 d D B .
H9A H 0.0214 0.5538 0.2115 0.295 Uiso 1 1 calc R . .
H9B H -0.0778 0.5673 0.1900 0.295 Uiso 1 1 calc R . .
H9C H -0.0543 0.5059 0.2146 0.295 Uiso 1 1 calc R . .
C10 C 0.0195(16) 0.6255(10) 0.4379(7) 0.163(9) Uiso 1 1 d D . .
C11 C 0.013(2) 0.5623(10) 0.4578(12) 0.201(12) Uiso 1 1 d D B .
H11A H 0.0336 0.5363 0.4303 0.301 Uiso 1 1 calc R . .
H11B H -0.0494 0.5534 0.4653 0.301 Uiso 1 1 calc R . .
H11C H 0.0499 0.5575 0.4902 0.301 Uiso 1 1 calc R . .
C12 C 0.0097(18) 0.6714(10) 0.4818(9) 0.173(10) Uiso 1 1 d D B .
H12A H 0.0221 0.7092 0.4673 0.259 Uiso 1 1 calc R . .
H12B H 0.0519 0.6633 0.5113 0.259 Uiso 1 1 calc R . .
H12C H -0.0513 0.6706 0.4946 0.259 Uiso 1 1 calc R . .
C13 C 0.6546(12) 0.7264(9) 0.2306(7) 0.102(5) Uani 1 1 d . . .
H13A H 0.6071 0.7004 0.2159 0.123 Uiso 1 1 calc R . .
C14 C 0.736(2) 0.7225(14) 0.1975(12) 0.225(16) Uani 1 1 d . . .
H14A H 0.7194 0.7327 0.1608 0.337 Uiso 1 1 calc R . .
H14B H 0.7586 0.6833 0.1986 0.337 Uiso 1 1 calc R . .
H14C H 0.7814 0.7488 0.2114 0.337 Uiso 1 1 calc R . .
C15 C 0.6756(13) 0.7113(10) 0.2881(9) 0.143(8) Uani 1 1 d . . .
H15A H 0.6216 0.7152 0.3086 0.215 Uiso 1 1 calc R . .
H15B H 0.7218 0.7371 0.3025 0.215 Uiso 1 1 calc R . .
H15C H 0.6970 0.6718 0.2904 0.215 Uiso 1 1 calc R . .
C16 C 0.682(3) 0.879(2) 0.1437(18) 0.249(18) Uiso 1 1 d . . .
H16A H 0.7001 0.8835 0.1820 0.299 Uiso 1 1 calc R . .
C17 C 0.644(3) 0.932(2) 0.1211(19) 0.34(3) Uiso 1 1 d . . .
H17A H 0.5964 0.9458 0.1434 0.505 Uiso 1 1 calc R . .
H17B H 0.6201 0.9248 0.0852 0.505 Uiso 1 1 calc R . .
H17C H 0.6911 0.9612 0.1198 0.505 Uiso 1 1 calc R . .
C18 C 0.758(3) 0.8618(18) 0.1125(16) 0.28(2) Uiso 1 1 d . . .
H18A H 0.7869 0.8284 0.1288 0.414 Uiso 1 1 calc R . .
H18B H 0.8003 0.8934 0.1112 0.414 Uiso 1 1 calc R . .
H18C H 0.7367 0.8522 0.0764 0.414 Uiso 1 1 calc R . .
C19 C 0.251(2) 0.8630(17) 0.5348(15) 0.208(13) Uiso 1 1 d . . .
H19A H 0.2362 0.8217 0.5393 0.249 Uiso 1 1 calc R . .
C20 C 0.178(4) 0.899(3) 0.538(3) 0.45(4) Uiso 1 1 d . . .
H20A H 0.1320 0.8882 0.5118 0.669 Uiso 1 1 calc R . .
H20B H 0.1971 0.9387 0.5311 0.669 Uiso 1 1 calc R . .
H20C H 0.1543 0.8971 0.5737 0.669 Uiso 1 1 calc R . .
C21 C 0.308(2) 0.8867(13) 0.5766(12) 0.191(12) Uiso 1 1 d . . .
H21A H 0.2886 0.8730 0.6111 0.286 Uiso 1 1 calc R . .
H21B H 0.3044 0.9285 0.5757 0.286 Uiso 1 1 calc R . .
H21C H 0.3697 0.8748 0.5715 0.286 Uiso 1 1 calc R . .
C22 C 0.4479(13) 0.7594(11) 0.4528(7) 0.129(8) Uani 1 1 d . . .
H22A H 0.4169 0.7403 0.4219 0.155 Uiso 1 1 calc R . .
C23 C 0.4591(18) 0.7194(9) 0.4967(9) 0.167(11) Uani 1 1 d . . .
H23A H 0.4012 0.7026 0.5047 0.250 Uiso 1 1 calc R . .
H23B H 0.4833 0.7396 0.5280 0.250 Uiso 1 1 calc R . .
H23C H 0.5004 0.6890 0.4869 0.250 Uiso 1 1 calc R . .
C24 C 0.5405(16) 0.7835(16) 0.4363(10) 0.225(17) Uani 1 1 d . . .
H24A H 0.5776 0.7522 0.4238 0.338 Uiso 1 1 calc R . .
H24B H 0.5703 0.8020 0.4669 0.338 Uiso 1 1 calc R . .
H24C H 0.5314 0.8115 0.4077 0.338 Uiso 1 1 calc R . .
C25 C -0.2261(13) 0.8899(11) 0.3286(8) 0.125(7) Uani 1 1 d . . .
H25A H -0.2327 0.8795 0.2903 0.150 Uiso 1 1 calc R . .
C26 C -0.2650(19) 0.8458(11) 0.3668(14) 0.230(18) Uani 1 1 d . . .
H26A H -0.2372 0.8085 0.3610 0.345 Uiso 1 1 calc R . .
H26B H -0.3295 0.8427 0.3601 0.345 Uiso 1 1 calc R . .
H26C H -0.2529 0.8580 0.4035 0.345 Uiso 1 1 calc R . .
C27 C -0.2822(16) 0.9423(12) 0.3449(18) 0.29(3) Uani 1 1 d . . .
H27A H -0.2664 0.9754 0.3233 0.431 Uiso 1 1 calc R . .
H27B H -0.2700 0.9510 0.3824 0.431 Uiso 1 1 calc R . .
H27C H -0.3458 0.9337 0.3392 0.431 Uiso 1 1 calc R . .
C28 C -0.0247(9) 1.0354(6) 0.2879(6) 0.079(4) Uani 1 1 d . . .
H28A H 0.0368 1.0193 0.2856 0.095 Uiso 1 1 calc R . .
C29 C -0.0564(15) 1.0536(8) 0.2333(8) 0.134(8) Uani 1 1 d . . .
H29A H -0.0565 1.0206 0.2094 0.201 Uiso 1 1 calc R . .
H29B H -0.0164 1.0830 0.2200 0.201 Uiso 1 1 calc R . .
H29C H -0.1169 1.0691 0.2348 0.201 Uiso 1 1 calc R . .
C30 C -0.0226(15) 1.0829(8) 0.3281(9) 0.140(8) Uani 1 1 d . . .
H30A H 0.0011 1.0684 0.3622 0.210 Uiso 1 1 calc R . .
H30B H -0.0831 1.0975 0.3325 0.210 Uiso 1 1 calc R . .
H30C H 0.0157 1.1139 0.3159 0.210 Uiso 1 1 calc R . .
C31 C 0.1620(15) 1.0339(8) 0.0737(7) 0.104(6) Uani 1 1 d . . .
H31A H 0.1885 1.0229 0.1092 0.125 Uiso 1 1 calc R . .
C32 C 0.218(2) 1.0793(11) 0.0509(15) 0.233(17) Uani 1 1 d . . .
H32A H 0.2796 1.0658 0.0492 0.349 Uiso 1 1 calc R . .
H32B H 0.2161 1.1134 0.0733 0.349 Uiso 1 1 calc R . .
H32C H 0.1951 1.0887 0.0151 0.349 Uiso 1 1 calc R . .
C33 C 0.076(2) 1.0559(11) 0.0808(16) 0.26(2) Uani 1 1 d . . .
H33A H 0.0379 1.0259 0.0949 0.391 Uiso 1 1 calc R . .
H33B H 0.0507 1.0690 0.0466 0.391 Uiso 1 1 calc R . .
H33C H 0.0793 1.0880 0.1056 0.391 Uiso 1 1 calc R . .
C34 C 0.2239(18) 0.8961(9) -0.0472(7) 0.131(8) Uani 1 1 d . . .
H34A H 0.2820 0.9139 -0.0360 0.157 Uiso 1 1 calc R . .
C35 C 0.1748(19) 0.9360(12) -0.0883(9) 0.191(13) Uani 1 1 d . . .
H35A H 0.1655 0.9736 -0.0722 0.287 Uiso 1 1 calc R . .
H35B H 0.1170 0.9193 -0.0988 0.287 Uiso 1 1 calc R . .
H35C H 0.2111 0.9403 -0.1196 0.287 Uiso 1 1 calc R . .
C36 C 0.241(2) 0.8412(11) -0.0716(8) 0.188(13) Uani 1 1 d . . .
H36A H 0.2746 0.8170 -0.0464 0.282 Uiso 1 1 calc R . .
H36B H 0.2754 0.8469 -0.1034 0.282 Uiso 1 1 calc R . .
H36C H 0.1841 0.8228 -0.0813 0.282 Uiso 1 1 calc R . .

loop_
_atom_site_aniso_label
_atom_site_aniso_U_11
_atom_site_aniso_U_22
_atom_site_aniso_U_33
_atom_site_aniso_U_23
_atom_site_aniso_U_13
_atom_site_aniso_U_12
Ag1 0.1146(10) 0.0695(8) 0.1143(10) 0.0131(7) 0.0406(8) 0.0045(7)
Ag2 0.1160(11) 0.1240(11) 0.0661(7) -0.0060(7) 0.0039(7) -0.0340(9)
Ag3 0.0812(8) 0.0866(8) 0.0755(7) 0.0104(6) 0.0077(6) 0.0061(6)
Ag4 0.0936(9) 0.1221(11) 0.1082(10) -0.0210(8) 0.0297(8) -0.0105(8)
Ag5 0.0779(7) 0.0710(7) 0.0838(7) 0.0073(6) -0.0034(6) 0.0092(6)
Ag6 0.0799(7) 0.0875(8) 0.0608(6) -0.0022(5) 0.0026(5) -0.0029(6)
Ag7 0.0751(8) 0.1873(16) 0.0720(8) 0.0442(9) 0.0042(6) 0.0142(9)
Ag8 0.1737(15) 0.0708(8) 0.0785(8) 0.0023(6) 0.0280(8) 0.0162(8)
Ag9 0.0911(9) 0.1508(13) 0.0758(8) -0.0131(8) 0.0014(6) 0.0335(9)
Ag10 0.0773(7) 0.0725(7) 0.0817(7) 0.0050(6) -0.0078(6) 0.0040(6)
Ag11 0.0883(8) 0.1001(9) 0.0841(8) -0.0071(7) -0.0012(6) 0.0002(7)
Br1 0.0919(11) 0.0627(8) 0.0725(9) -0.0052(7) 0.0115(7) -0.0106(7)
Br2 0.0654(9) 0.0800(10) 0.0776(9) -0.0030(7) -0.0028(7) -0.0110(7)
Br3 0.0782(10) 0.0956(11) 0.0683(9) 0.0013(8) -0.0046(7) 0.0230(8)
Se1 0.0844(10) 0.0681(9) 0.0835(10) 0.0016(7) -0.0026(8) 0.0109(8)
Se2 0.0925(11) 0.0811(10) 0.0557(8) -0.0079(7) -0.0123(7) 0.0098(8)
Se3 0.1249(14) 0.0698(10) 0.0803(10) 0.0138(8) 0.0056(9) 0.0139(9)
Se4 0.0756(10) 0.0799(10) 0.0973(11) 0.0086(8) 0.0232(8) -0.0131(8)
Se5 0.0676(9) 0.0835(11) 0.1083(12) -0.0100(9) -0.0076(8) -0.0091(8)
Se6 0.0625(8) 0.0915(11) 0.0756(9) -0.0057(8) 0.0035(7) 0.0109(8)
Se7 0.0925(11) 0.0880(11) 0.0689(9) -0.0065(8) -0.0210(8) -0.0003(9)
Se8 0.0957(11) 0.0971(12) 0.0632(9) 0.0229(8) -0.0031(8) 0.0178(9)
Se9 0.0640(8) 0.0757(9) 0.0685(8) -0.0021(7) 0.0013(6) 0.0052(7)
Se10 0.0832(9) 0.0689(8) 0.0543(7) -0.0001(6) 0.0061(6) 0.0125(7)
Se11 0.0791(9) 0.0671(8) 0.0578(7) 0.0028(6) -0.0082(6) 0.0006(7)
Se12 0.0844(10) 0.0721(9) 0.0773(9) 0.0152(7) 0.0209(8) -0.0057(8)
Se13 0.0722(9) 0.0629(8) 0.0949(10) 0.0024(7) -0.0212(8) -0.0001(7)
P1 0.098(3) 0.063(2) 0.070(2) -0.0152(18) 0.025(2) -0.010(2)
P2 0.175(5) 0.069(3) 0.102(3) 0.008(2) 0.076(4) -0.019(3)
P3 0.052(2) 0.100(3) 0.090(3) 0.004(2) 0.0078(19) -0.012(2)
P4 0.093(3) 0.110(3) 0.052(2) -0.004(2) -0.0166(19) 0.023(3)
P5 0.060(2) 0.059(2) 0.072(2) 0.0069(16) 0.0187(16) 0.0059(16)
P6 0.105(3) 0.063(2) 0.0439(17) 0.0075(15) 0.0114(17) 0.012(2)
O1 0.218(17) 0.118(11) 0.143(12) 0.042(9) 0.117(12) 0.078(11)
O5 0.075(7) 0.121(10) 0.143(10) -0.027(8) -0.030(7) 0.013(7)
O6 0.126(12) 0.199(16) 0.154(13) -0.011(11) 0.028(10) -0.061(12)
O7 0.161(13) 0.173(13) 0.073(8) -0.003(8) 0.000(8) 0.039(10)
O8 0.112(9) 0.147(11) 0.086(8) 0.011(7) -0.037(7) 0.011(8)
O9 0.074(7) 0.077(7) 0.112(8) 0.011(6) 0.032(6) -0.005(5)
O10 0.061(5) 0.058(5) 0.090(6) 0.006(5) 0.017(5) 0.005(4)
O11 0.128(9) 0.059(6) 0.075(6) 0.014(5) 0.025(6) 0.016(6)
O12 0.155(10) 0.086(7) 0.049(5) -0.002(5) 0.019(6) 0.008(7)
C1 0.27(4) 0.091(16) 0.19(3) -0.009(17) 0.08(3) 0.05(2)
C2 0.26(3) 0.092(16) 0.31(4) 0.02(2) 0.18(3) 0.059(19)
C3 0.23(3) 0.108(16) 0.139(18) 0.010(14) 0.101(19) -0.015(17)
C13 0.078(11) 0.118(15) 0.109(14) -0.008(11) -0.015(10) 0.010(10)
C14 0.20(3) 0.29(4) 0.20(3) 0.01(3) 0.11(2) 0.10(3)
C15 0.084(13) 0.20(2) 0.143(19) 0.024(17) -0.025(12) 0.004(14)
C22 0.080(13) 0.22(2) 0.086(12) -0.057(15) -0.026(10) 0.042(15)
C23 0.23(3) 0.114(17) 0.15(2) 0.034(15) -0.09(2) 0.008(17)
C24 0.105(19) 0.44(6) 0.13(2) 0.02(3) -0.021(15) 0.06(3)
C25 0.087(14) 0.19(2) 0.097(13) -0.021(14) -0.008(10) 0.015(15)
C26 0.18(3) 0.13(2) 0.39(5) 0.04(3) 0.15(3) -0.006(19)
C27 0.084(17) 0.15(3) 0.62(8) 0.09(4) -0.05(3) -0.005(17)
C28 0.057(8) 0.066(9) 0.115(12) 0.012(9) 0.020(8) 0.016(7)
C29 0.18(2) 0.090(13) 0.129(16) 0.054(12) 0.029(15) 0.037(14)
C30 0.16(2) 0.074(12) 0.19(2) -0.038(13) -0.005(16) -0.019(12)
C31 0.151(18) 0.082(12) 0.079(11) 0.013(9) 0.016(11) 0.013(12)
C32 0.18(3) 0.103(19) 0.42(6) 0.01(3) 0.01(3) -0.050(19)
C33 0.28(4) 0.105(19) 0.41(6) 0.03(3) 0.21(4) 0.02(2)
C34 0.21(2) 0.114(15) 0.069(11) -0.010(11) 0.042(13) -0.032(15)
C35 0.24(3) 0.24(3) 0.097(16) 0.071(19) 0.053(18) 0.03(3)
C36 0.32(4) 0.17(2) 0.082(14) -0.006(15) 0.101(19) 0.02(2)

loop_
_atom_type_symbol
_atom_type_description
_atom_type_scat_dispersion_real
_atom_type_scat_dispersion_imag
_atom_type_scat_source
C C 0.0033 0.0016 'International Tables Vol C Tables 4.2.6.8 and 6.1.1.4'
H H 0.0000 0.0000 'International Tables Vol C Tables 4.2.6.8 and 6.1.1.4'
O O 0.0106 0.0060 'International Tables Vol C Tables 4.2.6.8 and 6.1.1.4'
P P 0.1023 0.0942 'International Tables Vol C Tables 4.2.6.8 and 6.1.1.4'
Se Se -0.0929 2.2259 'International Tables Vol C Tables 4.2.6.8 and 6.1.1.4'
Br Br -0.2901 2.4595 'International Tables Vol C Tables 4.2.6.8 and 6.1.1.4'
Ag Ag -0.8971 1.1015 'International Tables Vol C Tables 4.2.6.8 and 6.1.1.4'

loop_
_geom_angle_atom_site_label_1
_geom_angle_atom_site_label_2
_geom_angle_atom_site_label_3
_geom_angle
_geom_angle_site_symmetry_1
_geom_angle_site_symmetry_3
_geom_angle_publ_flag
Se2 Ag1 Se11 108.68(6) . . ?
Se2 Ag1 Br2 108.71(7) . . ?
Se11 Ag1 Br2 109.35(7) . . ?
Se2 Ag1 Se13 122.20(7) . . ?
Se11 Ag1 Se13 106.87(6) . . ?
Br2 Ag1 Se13 100.37(6) . . ?
Se2 Ag1 Ag10 52.93(5) . . ?
Se11 Ag1 Ag10 97.35(5) . . ?
Br2 Ag1 Ag10 152.11(6) . . ?
Se13 Ag1 Ag10 78.71(6) . . ?
Se2 Ag1 Ag3 96.43(5) . . ?
Se11 Ag1 Ag3 153.59(6) . . ?
Br2 Ag1 Ag3 52.76(4) . . ?
Se13 Ag1 Ag3 63.95(5) . . ?
Ag10 Ag1 Ag3 104.41(5) . . ?
Se2 Ag1 Ag8 153.37(6) . . ?
Se11 Ag1 Ag8 96.80(5) . . ?
Br2 Ag1 Ag8 53.49(5) . . ?
Se13 Ag1 Ag8 53.81(5) . . ?
Ag10 Ag1 Ag8 132.52(6) . . ?
Ag3 Ag1 Ag8 57.34(4) . . ?
Se6 Ag2 Se1 105.85(7) . . ?
Se6 Ag2 Se13 123.80(7) . . ?
Se1 Ag2 Se13 110.93(7) . . ?
Se6 Ag2 Br3 108.97(7) . . ?
Se1 Ag2 Br3 107.74(7) . . ?
Se13 Ag2 Br3 98.56(6) . . ?
Se6 Ag2 Ag10 52.93(5) . . ?
Se1 Ag2 Ag10 100.75(5) . . ?
Se13 Ag2 Ag10 79.19(6) . . ?
Br3 Ag2 Ag10 150.07(7) . . ?
Se6 Ag2 Ag11 96.95(6) . . ?
Se1 Ag2 Ag11 154.49(6) . . ?
Se13 Ag2 Ag11 62.96(5) . . ?
Br3 Ag2 Ag11 52.64(5) . . ?
Ag10 Ag2 Ag11 102.09(5) . . ?
Se6 Ag2 Ag3 144.76(6) . . ?
Se1 Ag2 Ag3 50.39(5) . . ?
Se13 Ag2 Ag3 61.83(5) . . ?
Br3 Ag2 Ag3 103.77(6) . . ?
Ag10 Ag2 Ag3 101.31(5) . . ?
Ag11 Ag2 Ag3 113.36(5) . . ?
Se6 Ag2 Ag4 153.79(6) . . ?
Se1 Ag2 Ag4 98.72(6) . . ?
Se13 Ag2 Ag4 51.96(5) . . ?
Br3 Ag2 Ag4 53.49(5) . . ?
Ag10 Ag2 Ag4 131.11(6) . . ?
Ag11 Ag2 Ag4 57.25(4) . . ?
Ag3 Ag2 Ag4 60.36(4) . . ?
Se1 Ag3 Se3 100.84(7) . . ?
Se1 Ag3 Br2 125.84(6) . . ?
Se3 Ag3 Br2 126.52(7) . . ?
Se1 Ag3 Ag8 153.89(7) . . ?
Se3 Ag3 Ag8 92.74(6) . . ?
Br2 Ag3 Ag8 57.25(5) . . ?
Se1 Ag3 Ag1 95.11(5) . . ?
Se3 Ag3 Ag1 151.24(7) . . ?
Br2 Ag3 Ag1 56.44(5) . . ?
Ag8 Ag3 Ag1 64.20(4) . . ?
Se1 Ag3 Ag2 52.04(5) . . ?
Se3 Ag3 Ag2 98.08(6) . . ?
Br2 Ag3 Ag2 129.67(6) . . ?
Ag8 Ag3 Ag2 104.27(6) . . ?
Ag1 Ag3 Ag2 73.26(5) . . ?
Se1 Ag3 Ag4 100.27(6) . . ?
Se3 Ag3 Ag4 51.46(5) . . ?
Br2 Ag3 Ag4 128.30(6) . . ?
Ag8 Ag3 Ag4 71.05(5) . . ?
Ag1 Ag3 Ag4 102.34(5) . . ?
Ag2 Ag3 Ag4 60.69(4) . . ?
Se8 Ag4 Se3 105.29(7) . . ?
Se8 Ag4 Se13 126.55(8) . . ?
Se3 Ag4 Se13 110.97(7) . . ?
Se8 Ag4 Br3 108.40(7) . . ?
Se3 Ag4 Br3 104.47(7) . . ?
Se13 Ag4 Br3 99.10(6) . . ?
Se8 Ag4 Ag5 53.44(5) . . ?
Se3 Ag4 Ag5 98.22(6) . . ?
Se13 Ag4 Ag5 83.14(6) . . ?
Br3 Ag4 Ag5 154.53(7) . . ?
Se8 Ag4 Ag11 98.07(6) . . ?
Se3 Ag4 Ag11 152.25(7) . . ?
Se13 Ag4 Ag11 63.97(5) . . ?
Br3 Ag4 Ag11 52.94(5) . . ?
Ag5 Ag4 Ag11 107.76(6) . . ?
Se8 Ag4 Ag3 145.61(7) . . ?
Se3 Ag4 Ag3 50.49(5) . . ?
Se13 Ag4 Ag3 61.53(5) . . ?
Br3 Ag4 Ag3 102.06(5) . . ?
Ag5 Ag4 Ag3 101.24(5) . . ?
Ag11 Ag4 Ag3 113.10(5) . . ?
Se8 Ag4 Ag2 155.28(7) . . ?
Se3 Ag4 Ag2 95.95(6) . . ?
Se13 Ag4 Ag2 53.19(5) . . ?
Br3 Ag4 Ag2 52.86(4) . . ?
Ag5 Ag4 Ag2 136.28(7) . . ?
Ag11 Ag4 Ag2 58.38(4) . . ?
Ag3 Ag4 Ag2 58.95(4) . . ?
Se4 Ag5 Se8 118.33(7) . . ?
Se4 Ag5 Se10 120.30(7) . . ?
Se8 Ag5 Se10 119.07(7) . . ?
Se4 Ag5 Ag4 95.46(6) . . ?
Se8 Ag5 Ag4 55.38(5) . . ?
Se10 Ag5 Ag4 130.36(6) . . ?
Se4 Ag5 Ag8 54.68(5) . . ?
Se8 Ag5 Ag8 130.23(6) . . ?
Se10 Ag5 Ag8 97.13(5) . . ?
Ag4 Ag5 Ag8 75.40(5) . . ?
Se4 Ag5 Ag7 132.46(6) . . ?
Se8 Ag5 Ag7 95.44(6) . . ?
Se10 Ag5 Ag7 54.36(5) . . ?
Ag4 Ag5 Ag7 76.27(5) . . ?
Ag8 Ag5 Ag7 78.18(5) . . ?
Se11 Ag6 Br1 128.77(6) . . ?
Se11 Ag6 Se9 95.32(6) . . ?
Br1 Ag6 Se9 130.08(6) . . ?
Se11 Ag6 Ag7 153.39(7) . . ?
Br1 Ag6 Ag7 58.14(5) . . ?
Se9 Ag6 Ag7 94.00(5) . . ?
Se11 Ag6 Se13 99.57(6) . . ?
Br1 Ag6 Se13 95.57(5) . . ?
Se9 Ag6 Se13 99.04(6) . . ?
Ag7 Ag6 Se13 54.29(5) . . ?
Se11 Ag6 Ag9 95.68(5) . . ?
Br1 Ag6 Ag9 57.09(5) . . ?
Se9 Ag6 Ag9 151.47(6) . . ?
Ag7 Ag6 Ag9 65.72(4) . . ?
Se13 Ag6 Ag9 53.14(5) . . ?
Se7 Ag7 Se10 108.63(7) . . ?
Se7 Ag7 Br1 107.16(7) . . ?
Se10 Ag7 Br1 109.30(7) . . ?
Se7 Ag7 Se13 107.12(7) . . ?
Se10 Ag7 Se13 124.38(8) . . ?
Br1 Ag7 Se13 98.92(6) . . ?
Se7 Ag7 Ag6 152.60(7) . . ?
Se10 Ag7 Ag6 96.95(5) . . ?
Br1 Ag7 Ag6 53.26(4) . . ?
Se13 Ag7 Ag6 63.55(5) . . ?
Se7 Ag7 Ag5 97.92(6) . . ?
Se10 Ag7 Ag5 53.00(4) . . ?
Br1 Ag7 Ag5 153.55(6) . . ?
Se13 Ag7 Ag5 81.15(6) . . ?
Ag6 Ag7 Ag5 105.41(5) . . ?
Se7 Ag7 Ag9 95.17(6) . . ?
Se10 Ag7 Ag9 154.51(6) . . ?
Br1 Ag7 Ag9 52.96(5) . . ?
Se13 Ag7 Ag9 52.79(5) . . ?
Ag6 Ag7 Ag9 58.18(4) . . ?
Ag5 Ag7 Ag9 133.93(7) . . ?
Se4 Ag8 Se9 106.52(7) . . ?
Se4 Ag8 Br2 108.95(7) . . ?
Se9 Ag8 Br2 108.19(7) . . ?
Se4 Ag8 Se13 125.63(8) . . ?
Se9 Ag8 Se13 106.84(6) . . ?
Br2 Ag8 Se13 99.74(6) . . ?
Se4 Ag8 Ag5 53.17(5) . . ?
Se9 Ag8 Ag5 96.26(5) . . ?
Br2 Ag8 Ag5 153.78(6) . . ?
Se13 Ag8 Ag5 81.56(6) . . ?
Se4 Ag8 Ag3 98.02(6) . . ?
Se9 Ag8 Ag3 153.61(6) . . ?
Br2 Ag8 Ag3 53.14(4) . . ?
Se13 Ag8 Ag3 64.34(5) . . ?
Ag5 Ag8 Ag3 106.32(5) . . ?
Se4 Ag8 Ag1 155.58(6) . . ?
Se9 Ag8 Ag1 95.84(5) . . ?
Br2 Ag8 Ag1 53.16(4) . . ?
Se13 Ag8 Ag1 53.44(5) . . ?
Ag5 Ag8 Ag1 134.98(7) . . ?
Ag3 Ag8 Ag1 58.46(4) . . ?
Se5 Ag9 Se12 107.83(7) . . ?
Se5 Ag9 Se13 109.44(7) . . ?
Se12 Ag9 Se13 121.55(7) . . ?
Se5 Ag9 Br1 112.00(7) . . ?
Se12 Ag9 Br1 106.22(7) . . ?
Se13 Ag9 Br1 99.49(6) . . ?
Se5 Ag9 Ag10 95.42(6) . . ?
Se12 Ag9 Ag10 53.15(5) . . ?
Se13 Ag9 Ag10 79.90(6) . . ?
Br1 Ag9 Ag10 150.71(6) . . ?
Se5 Ag9 Ag6 156.78(7) . . ?
Se12 Ag9 Ag6 94.07(5) . . ?
Se13 Ag9 Ag6 62.79(5) . . ?
Br1 Ag9 Ag6 52.41(4) . . ?
Ag10 Ag9 Ag6 104.06(5) . . ?
Se5 Ag9 Ag11 50.71(5) . . ?
Se12 Ag9 Ag11 146.84(6) . . ?
Se13 Ag9 Ag11 60.77(5) . . ?
Br1 Ag9 Ag11 105.70(5) . . ?
Ag10 Ag9 Ag11 99.50(5) . . ?
Ag6 Ag9 Ag11 112.52(5) . . ?
Se5 Ag9 Ag7 101.19(6) . . ?
Se12 Ag9 Ag7 149.63(6) . . ?
Se13 Ag9 Ag7 53.40(5) . . ?
Br1 Ag9 Ag7 52.99(5) . . ?
Ag10 Ag9 Ag7 133.26(7) . . ?
Ag6 Ag9 Ag7 56.09(4) . . ?
Ag11 Ag9 Ag7 61.75(4) . . ?
Se12 Ag10 Se6 124.34(7) . . ?
Se12 Ag10 Se2 118.66(6) . . ?
Se6 Ag10 Se2 113.99(6) . . ?
Se12 Ag10 Ag9 55.85(5) . . ?
Se6 Ag10 Ag9 98.51(5) . . ?
Se2 Ag10 Ag9 133.43(6) . . ?
Se12 Ag10 Ag2 134.57(6) . . ?
Se6 Ag10 Ag2 54.86(5) . . ?
Se2 Ag10 Ag2 93.09(5) . . ?
Ag9 Ag10 Ag2 78.78(5) . . ?
Se12 Ag10 Ag1 95.88(5) . . ?
Se6 Ag10 Ag1 130.29(6) . . ?
Se2 Ag10 Ag1 53.93(5) . . ?
Ag9 Ag10 Ag1 79.73(5) . . ?
Ag2 Ag10 Ag1 76.51(5) . . ?
Se7 Ag11 Se5 102.95(7) . . ?
Se7 Ag11 Br3 126.53(7) . . ?
Se5 Ag11 Br3 125.45(7) . . ?
Se7 Ag11 Ag4 91.45(6) . . ?
Se5 Ag11 Ag4 151.41(7) . . ?
Br3 Ag11 Ag4 57.37(5) . . ?
Se7 Ag11 Ag2 149.89(7) . . ?
Se5 Ag11 Ag2 92.93(6) . . ?
Br3 Ag11 Ag2 56.31(5) . . ?
Ag4 Ag11 Ag2 64.38(4) . . ?
Se7 Ag11 Ag9 96.21(6) . . ?
Se5 Ag11 Ag9 51.64(5) . . ?
Br3 Ag11 Ag9 130.04(6) . . ?
Ag4 Ag11 Ag9 102.85(5) . . ?
Ag2 Ag11 Ag9 73.74(5) . . ?
Ag6 Br1 Ag9 70.50(5) . . ?
Ag6 Br1 Ag7 68.60(5) . . ?
Ag9 Br1 Ag7 74.05(6) . . ?
Ag3 Br2 Ag1 70.80(5) . . ?
Ag3 Br2 Ag8 69.61(5) . . ?
Ag1 Br2 Ag8 73.35(6) . . ?
Ag11 Br3 Ag2 71.05(5) . . ?
Ag11 Br3 Ag4 69.69(6) . . ?
Ag2 Br3 Ag4 73.65(6) . . ?
P1 Se1 Ag3 103.55(13) . . ?
P1 Se1 Ag2 100.95(12) . . ?
Ag3 Se1 Ag2 77.57(6) . . ?
P1 Se2 Ag10 104.40(12) . . ?
P1 Se2 Ag1 106.35(11) . . ?
Ag10 Se2 Ag1 73.14(6) . . ?
P2 Se3 Ag3 99.99(16) . . ?
P2 Se3 Ag4 105.16(14) . . ?
Ag3 Se3 Ag4 78.05(6) . . ?
P2 Se4 Ag5 106.22(18) . . ?
P2 Se4 Ag8 102.99(13) . . ?
Ag5 Se4 Ag8 72.16(6) . . ?
P3 Se5 Ag11 99.56(13) . . ?
P3 Se5 Ag9 108.64(13) . . ?
Ag11 Se5 Ag9 77.65(6) . . ?
P3 Se6 Ag10 105.16(13) . . ?
P3 Se6 Ag2 102.93(12) . . ?
Ag10 Se6 Ag2 72.21(6) . . ?
P4 Se7 Ag11 104.00(14) . . ?
P4 Se7 Ag7 105.00(13) . . ?
Ag11 Se7 Ag7 81.31(6) . . ?
P4 Se8 Ag5 104.10(12) . . ?
P4 Se8 Ag4 104.35(12) . . ?
Ag5 Se8 Ag4 71.18(6) . . ?
P5 Se9 Ag8 103.77(11) . . ?
P5 Se9 Ag6 104.09(11) . . ?
Ag8 Se9 Ag6 81.03(6) . . ?
P5 Se10 Ag5 99.74(11) . . ?
P5 Se10 Ag7 107.67(10) . . ?
Ag5 Se10 Ag7 72.65(6) . . ?
P6 Se11 Ag6 104.42(11) . . ?
P6 Se11 Ag1 102.26(11) . . ?
Ag6 Se11 Ag1 80.80(6) . . ?
P6 Se12 Ag10 101.17(12) . . ?
P6 Se12 Ag9 109.27(11) . . ?
Ag10 Se12 Ag9 71.01(6) . . ?
Ag4 Se13 Ag2 74.85(5) . . ?
Ag4 Se13 Ag9 132.12(7) . . ?
Ag2 Se13 Ag9 88.86(6) . . ?
Ag4 Se13 Ag1 132.18(7) . . ?
Ag2 Se13 Ag1 87.18(6) . . ?
Ag9 Se13 Ag1 90.27(6) . . ?
Ag4 Se13 Ag8 85.20(6) . . ?
Ag2 Se13 Ag8 129.49(7) . . ?
Ag9 Se13 Ag8 135.47(7) . . ?
Ag1 Se13 Ag8 72.75(5) . . ?
Ag4 Se13 Ag7 86.49(6) . . ?
Ag2 Se13 Ag7 134.95(6) . . ?
Ag9 Se13 Ag7 73.81(5) . . ?
Ag1 Se13 Ag7 132.83(6) . . ?
Ag8 Se13 Ag7 87.98(6) . . ?
Ag4 Se13 Ag6 140.68(7) . . ?
Ag2 Se13 Ag6 144.16(7) . . ?
Ag9 Se13 Ag6 64.07(5) . . ?
Ag1 Se13 Ag6 70.89(5) . . ?
Ag8 Se13 Ag6 71.46(5) . . ?
Ag7 Se13 Ag6 62.16(4) . . ?
O2' P1 O1 91.1(10) . . ?
O2' P1 O2 33.8(9) . . ?
O1 P1 O2 123.7(11) . . ?
O2' P1 Se1 109.8(7) . . ?
O1 P1 Se1 100.2(6) . . ?
O2 P1 Se1 108.3(8) . . ?
O2' P1 Se2 115.7(7) . . ?
O1 P1 Se2 110.8(5) . . ?
O2 P1 Se2 92.7(7) . . ?
Se1 P1 Se2 123.19(17) . . ?
O3' P2 O4 63.4(9) . . ?
O3' P2 O4' 101.4(16) . . ?
O4 P2 O4' 52.6(12) . . ?
O3' P2 O3 43.1(10) . . ?
O4 P2 O3 97.1(9) . . ?
O4' P2 O3 144.3(15) . . ?
O3' P2 Se4 126.7(10) . . ?
O4 P2 Se4 106.5(7) . . ?
O4' P2 Se4 111.9(15) . . ?
O3 P2 Se4 93.3(6) . . ?
O3' P2 Se3 104.8(10) . . ?
O4 P2 Se3 119.6(7) . . ?
O4' P2 Se3 76.3(10) . . ?
O3 P2 Se3 111.9(6) . . ?
Se4 P2 Se3 122.4(2) . . ?
O5 P3 O6 107.2(8) . . ?
O5 P3 Se6 111.0(5) . . ?
O6 P3 Se6 100.0(6) . . ?
O5 P3 Se5 104.0(5) . . ?
O6 P3 Se5 112.3(7) . . ?
Se6 P3 Se5 121.83(18) . . ?
O8 P4 O7 100.5(7) . . ?
O8 P4 Se7 110.1(6) . . ?
O7 P4 Se7 102.2(6) . . ?
O8 P4 Se8 108.7(6) . . ?
O7 P4 Se8 112.0(6) . . ?
Se7 P4 Se8 121.24(17) . . ?
O9 P5 O10 102.5(5) . . ?
O9 P5 Se9 112.0(5) . . ?
O10 P5 Se9 108.3(4) . . ?
O9 P5 Se10 103.6(5) . . ?
O10 P5 Se10 108.5(4) . . ?
Se9 P5 Se10 120.41(16) . . ?
O11 P6 O12 103.1(5) . . ?
O11 P6 Se11 110.3(4) . . ?
O12 P6 Se11 101.5(5) . . ?
O11 P6 Se12 107.5(5) . . ?
O12 P6 Se12 111.8(5) . . ?
Se11 P6 Se12 121.21(16) . . ?
C1 O1 P1 133(2) . . ?
C4 O2 P1 124.8(15) . . ?
C7 O3 P2 119.4(12) . . ?
C10 O4 P2 121.5(13) . . ?
C4 O2' P1 133.2(16) . . ?
C7 O3' P2 124.1(14) . . ?
C10 O4' P2 121.5(16) . . ?
C13 O5 P3 129.4(11) . . ?
C16 O6 P3 126(2) . . ?
C19 O7 P4 122.7(19) . . ?
C22 O8 P4 123.5(11) . . ?
C25 O9 P5 126.1(12) . . ?
C28 O10 P5 124.2(8) . . ?
C31 O11 P6 127.4(10) . . ?
C34 O12 P6 126.3(12) . . ?
O1 C1 C3 119(2) . . ?
O1 C1 C2 111(2) . . ?
C3 C1 C2 113(2) . . ?
O1 C1 H1A 104.1 . . ?
C3 C1 H1A 104.1 . . ?
C2 C1 H1A 104.1 . . ?
C1 C2 H2A 109.5 . . ?
C1 C2 H2B 109.5 . . ?
H2A C2 H2B 109.5 . . ?
C1 C2 H2C 109.5 . . ?
H2A C2 H2C 109.5 . . ?
H2B C2 H2C 109.5 . . ?
C1 C3 H3A 109.5 . . ?
C1 C3 H3B 109.5 . . ?
H3A C3 H3B 109.5 . . ?
C1 C3 H3C 109.5 . . ?
H3A C3 H3C 109.5 . . ?
H3B C3 H3C 109.5 . . ?
O2' C4 O2 37.6(10) . . ?
O2' C4 C5 145(2) . . ?
O2 C4 C5 111(2) . . ?
O2' C4 C6 94(2) . . ?
O2 C4 C6 86(2) . . ?
C5 C4 C6 99(3) . . ?
C4 C5 H5A 109.5 . . ?
C4 C5 H5B 109.5 . . ?
H5A C5 H5B 109.5 . . ?
C4 C5 H5C 109.5 . . ?
H5A C5 H5C 109.5 . . ?
H5B C5 H5C 109.5 . . ?
C4 C6 H6A 109.5 . . ?
C4 C6 H6B 109.5 . . ?
H6A C6 H6B 109.5 . . ?
C4 C6 H6C 109.5 . . ?
H6A C6 H6C 109.5 . . ?
H6B C6 H6C 109.5 . . ?
O3 C7 O3' 48.8(11) . . ?
O3 C7 C9 128(2) . . ?
O3' C7 C9 154(2) . . ?
O3 C7 C8 95(2) . . ?
O3' C7 C8 103(2) . . ?
C9 C7 C8 102(2) . . ?
C7 C8 H8A 109.5 . . ?
C7 C8 H8B 109.5 . . ?
H8A C8 H8B 109.5 . . ?
C7 C8 H8C 109.5 . . ?
H8A C8 H8C 109.5 . . ?
H8B C8 H8C 109.5 . . ?
C7 C9 H9A 109.5 . . ?
C7 C9 H9B 109.5 . . ?
H9A C9 H9B 109.5 . . ?
C7 C9 H9C 109.5 . . ?
H9A C9 H9C 109.5 . . ?
H9B C9 H9C 109.5 . . ?
O4' C10 O4 59.2(14) . . ?
O4' C10 C12 122(2) . . ?
O4 C10 C12 129(2) . . ?
O4' C10 C11 120(3) . . ?
O4 C10 C11 100.3(17) . . ?
C12 C10 C11 114.6(19) . . ?
C10 C11 H11A 109.5 . . ?
C10 C11 H11B 109.5 . . ?
H11A C11 H11B 109.5 . . ?
C10 C11 H11C 109.5 . . ?
H11A C11 H11C 109.5 . . ?
H11B C11 H11C 109.5 . . ?
C10 C12 H12A 109.5 . . ?
C10 C12 H12B 109.5 . . ?
H12A C12 H12B 109.5 . . ?
C10 C12 H12C 109.5 . . ?
H12A C12 H12C 109.5 . . ?
H12B C12 H12C 109.5 . . ?
O5 C13 C14 106.5(19) . . ?
O5 C13 C15 109.5(16) . . ?
C14 C13 C15 111.9(18) . . ?
O5 C13 H13A 109.6 . . ?
C14 C13 H13A 109.6 . . ?
C15 C13 H13A 109.6 . . ?
C13 C14 H14A 109.5 . . ?
C13 C14 H14B 109.5 . . ?
H14A C14 H14B 109.5 . . ?
C13 C14 H14C 109.5 . . ?
H14A C14 H14C 109.5 . . ?
H14B C14 H14C 109.5 . . ?
C13 C15 H15A 109.5 . . ?
C13 C15 H15B 109.5 . . ?
H15A C15 H15B 109.5 . . ?
C13 C15 H15C 109.5 . . ?
H15A C15 H15C 109.5 . . ?
H15B C15 H15C 109.5 . . ?
O6 C16 C18 113(4) . . ?
O6 C16 C17 102(4) . . ?
C18 C16 C17 108(4) . . ?
O6 C16 H16A 111.3 . . ?
C18 C16 H16A 111.3 . . ?
C17 C16 H16A 111.3 . . ?
C16 C17 H17A 109.5 . . ?
C16 C17 H17B 109.5 . . ?
H17A C17 H17B 109.5 . . ?
C16 C17 H17C 109.5 . . ?
H17A C17 H17C 109.5 . . ?
H17B C17 H17C 109.5 . . ?
C16 C18 H18A 109.5 . . ?
C16 C18 H18B 109.5 . . ?
H18A C18 H18B 109.5 . . ?
C16 C18 H18C 109.5 . . ?
H18A C18 H18C 109.5 . . ?
H18B C18 H18C 109.5 . . ?
C20 C19 C21 100(4) . . ?
C20 C19 O7 96(4) . . ?
C21 C19 O7 115(3) . . ?
C20 C19 H19A 114.4 . . ?
C21 C19 H19A 114.4 . . ?
O7 C19 H19A 114.4 . . ?
C19 C20 H20A 109.5 . . ?
C19 C20 H20B 109.5 . . ?
H20A C20 H20B 109.5 . . ?
C19 C20 H20C 109.5 . . ?
H20A C20 H20C 109.5 . . ?
H20B C20 H20C 109.5 . . ?
C19 C21 H21A 109.5 . . ?
C19 C21 H21B 109.5 . . ?
H21A C21 H21B 109.5 . . ?
C19 C21 H21C 109.5 . . ?
H21A C21 H21C 109.5 . . ?
H21B C21 H21C 109.5 . . ?
C23 C22 O8 110.3(18) . . ?
C23 C22 C24 110.7(18) . . ?
O8 C22 C24 105(2) . . ?
C23 C22 H22A 110.2 . . ?
O8 C22 H22A 110.2 . . ?
C24 C22 H22A 110.2 . . ?
C22 C23 H23A 109.5 . . ?
C22 C23 H23B 109.5 . . ?
H23A C23 H23B 109.5 . . ?
C22 C23 H23C 109.5 . . ?
H23A C23 H23C 109.5 . . ?
H23B C23 H23C 109.5 . . ?
C22 C24 H24A 109.5 . . ?
C22 C24 H24B 109.5 . . ?
H24A C24 H24B 109.5 . . ?
C22 C24 H24C 109.5 . . ?
H24A C24 H24C 109.5 . . ?
H24B C24 H24C 109.5 . . ?
O9 C25 C26 105.6(19) . . ?
O9 C25 C27 108.1(19) . . ?
C26 C25 C27 98(2) . . ?
O9 C25 H25A 114.4 . . ?
C26 C25 H25A 114.4 . . ?
C27 C25 H25A 114.4 . . ?
C25 C26 H26A 109.5 . . ?
C25 C26 H26B 109.5 . . ?
H26A C26 H26B 109.5 . . ?
C25 C26 H26C 109.5 . . ?
H26A C26 H26C 109.5 . . ?
H26B C26 H26C 109.5 . . ?
C25 C27 H27A 109.5 . . ?
C25 C27 H27B 109.5 . . ?
H27A C27 H27B 109.5 . . ?
C25 C27 H27C 109.5 . . ?
H27A C27 H27C 109.5 . . ?
H27B C27 H27C 109.5 . . ?
O10 C28 C29 110.4(14) . . ?
O10 C28 C30 106.7(13) . . ?
C29 C28 C30 114.0(15) . . ?
O10 C28 H28A 108.5 . . ?
C29 C28 H28A 108.5 . . ?
C30 C28 H28A 108.5 . . ?
C28 C29 H29A 109.5 . . ?
C28 C29 H29B 109.5 . . ?
H29A C29 H29B 109.5 . . ?
C28 C29 H29C 109.5 . . ?
H29A C29 H29C 109.5 . . ?
H29B C29 H29C 109.5 . . ?
C28 C30 H30A 109.5 . . ?
C28 C30 H30B 109.5 . . ?
H30A C30 H30B 109.5 . . ?
C28 C30 H30C 109.5 . . ?
H30A C30 H30C 109.5 . . ?
H30B C30 H30C 109.5 . . ?
C33 C31 O11 116(2) . . ?
C33 C31 C32 109(2) . . ?
O11 C31 C32 105.7(18) . . ?
C33 C31 H31A 108.6 . . ?
O11 C31 H31A 108.6 . . ?
C32 C31 H31A 108.6 . . ?
C31 C32 H32A 109.5 . . ?
C31 C32 H32B 109.5 . . ?
H32A C32 H32B 109.5 . . ?
C31 C32 H32C 109.5 . . ?
H32A C32 H32C 109.5 . . ?
H32B C32 H32C 109.5 . . ?
C31 C33 H33A 109.5 . . ?
C31 C33 H33B 109.5 . . ?
H33A C33 H33B 109.5 . . ?
C31 C33 H33C 109.5 . . ?
H33A C33 H33C 109.5 . . ?
H33B C33 H33C 109.5 . . ?
O12 C34 C36 109.4(16) . . ?
O12 C34 C35 111(2) . . ?
C36 C34 C35 109.6(19) . . ?
O12 C34 H34A 109.1 . . ?
C36 C34 H34A 109.1 . . ?
C35 C34 H34A 109.1 . . ?
C34 C35 H35A 109.5 . . ?
C34 C35 H35B 109.5 . . ?
H35A C35 H35B 109.5 . . ?
C34 C35 H35C 109.5 . . ?
H35A C35 H35C 109.5 . . ?
H35B C35 H35C 109.5 . . ?
C34 C36 H36A 109.5 . . ?
C34 C36 H36B 109.5 . . ?
H36A C36 H36B 109.5 . . ?
C34 C36 H36C 109.5 . . ?
H36A C36 H36C 109.5 . . ?
H36B C36 H36C 109.5 . . ?

loop_
_geom_bond_atom_site_label_1
_geom_bond_atom_site_label_2
_geom_bond_distance
_geom_bond_site_symmetry_2
_geom_bond_publ_flag
Ag1 Se2 2.6233(19) . ?
Ag1 Se11 2.6516(19) . ?
Ag1 Br2 2.7640(19) . ?
Ag1 Se13 2.783(2) . ?
Ag1 Ag10 3.1061(18) . ?
Ag1 Ag3 3.1324(17) . ?
Ag1 Ag8 3.3089(18) . ?
Ag2 Se6 2.649(2) . ?
Ag2 Se1 2.655(2) . ?
Ag2 Se13 2.776(2) . ?
Ag2 Br3 2.7802(19) . ?
Ag2 Ag10 3.0840(18) . ?
Ag2 Ag11 3.1606(18) . ?
Ag2 Ag3 3.2881(18) . ?
Ag2 Ag4 3.3467(19) . ?
Ag3 Se1 2.594(2) . ?
Ag3 Se3 2.6305(19) . ?
Ag3 Br2 2.6408(19) . ?
Ag3 Ag8 3.0939(18) . ?
Ag3 Ag4 3.3359(19) . ?
Ag4 Se8 2.647(2) . ?
Ag4 Se3 2.667(2) . ?
Ag4 Se13 2.731(2) . ?
Ag4 Br3 2.803(2) . ?
Ag4 Ag5 3.0448(18) . ?
Ag4 Ag11 3.122(2) . ?
Ag5 Se4 2.584(2) . ?
Ag5 Se8 2.5837(18) . ?
Ag5 Se10 2.5872(18) . ?
Ag5 Ag8 3.0728(18) . ?
Ag5 Ag7 3.0922(19) . ?
Ag6 Se11 2.6150(17) . ?
Ag6 Br1 2.6248(18) . ?
Ag6 Se9 2.6513(18) . ?
Ag6 Ag7 3.0497(16) . ?
Ag6 Se13 3.0879(19) . ?
Ag6 Ag9 3.1226(18) . ?
Ag7 Se7 2.6318(19) . ?
Ag7 Se10 2.6327(19) . ?
Ag7 Br1 2.782(2) . ?
Ag7 Se13 2.800(2) . ?
Ag7 Ag9 3.3498(18) . ?
Ag8 Se4 2.634(2) . ?
Ag8 Se9 2.650(2) . ?
Ag8 Br2 2.776(2) . ?
Ag8 Se13 2.796(2) . ?
Ag9 Se5 2.662(2) . ?
Ag9 Se12 2.6625(19) . ?
Ag9 Se13 2.778(2) . ?
Ag9 Br1 2.781(2) . ?
Ag9 Ag10 3.0422(18) . ?
Ag9 Ag11 3.3164(19) . ?
Ag10 Se12 2.5745(19) . ?
Ag10 Se6 2.5842(18) . ?
Ag10 Se2 2.5897(19) . ?
Ag11 Se7 2.619(2) . ?
Ag11 Se5 2.627(2) . ?
Ag11 Br3 2.656(2) . ?
Se1 P1 2.144(4) . ?
Se2 P1 2.159(4) . ?
Se3 P2 2.157(6) . ?
Se4 P2 2.134(5) . ?
Se5 P3 2.155(5) . ?
Se6 P3 2.152(4) . ?
Se7 P4 2.145(5) . ?
Se8 P4 2.170(5) . ?
Se9 P5 2.159(4) . ?
Se10 P5 2.170(4) . ?
Se11 P6 2.149(4) . ?
Se12 P6 2.166(4) . ?
P1 O2' 1.558(9) . ?
P1 O1 1.584(14) . ?
P1 O2 1.626(9) . ?
P2 O3' 1.563(9) . ?
P2 O4 1.580(9) . ?
P2 O4' 1.605(10) . ?
P2 O3 1.649(9) . ?
P3 O5 1.579(12) . ?
P3 O6 1.597(15) . ?
P4 O8 1.560(12) . ?
P4 O7 1.614(14) . ?
P5 O9 1.558(9) . ?
P5 O10 1.571(9) . ?
P6 O11 1.555(9) . ?
P6 O12 1.593(10) . ?
O1 C1 1.23(3) . ?
O2 C4 1.455(10) . ?
O3 C7 1.422(10) . ?
O4 C10 1.440(10) . ?
O2' C4 1.419(10) . ?
O3' C7 1.440(10) . ?
O4' C10 1.414(10) . ?
O5 C13 1.45(2) . ?
O6 C16 1.32(4) . ?
O7 C19 1.43(3) . ?
O8 C22 1.44(2) . ?
O9 C25 1.42(2) . ?
O10 C28 1.444(16) . ?
O11 C31 1.406(19) . ?
O12 C34 1.39(2) . ?
C1 C3 1.50(3) . ?
C1 C2 1.52(3) . ?
C1 H1A 0.9800 . ?
C2 H2A 0.9600 . ?
C2 H2B 0.9600 . ?
C2 H2C 0.9600 . ?
C3 H3A 0.9600 . ?
C3 H3B 0.9600 . ?
C3 H3C 0.9600 . ?
C4 C5 1.505(10) . ?
C4 C6 1.538(10) . ?
C5 H5A 0.9600 . ?
C5 H5B 0.9600 . ?
C5 H5C 0.9600 . ?
C6 H6A 0.9600 . ?
C6 H6B 0.9600 . ?
C6 H6C 0.9600 . ?
C7 C9 1.510(10) . ?
C7 C8 1.532(10) . ?
C8 H8A 0.9600 . ?
C8 H8B 0.9600 . ?
C8 H8C 0.9600 . ?
C9 H9A 0.9600 . ?
C9 H9B 0.9600 . ?
C9 H9C 0.9600 . ?
C10 C12 1.523(10) . ?
C10 C11 1.535(10) . ?
C11 H11A 0.9600 . ?
C11 H11B 0.9600 . ?
C11 H11C 0.9600 . ?
C12 H12A 0.9600 . ?
C12 H12B 0.9600 . ?
C12 H12C 0.9600 . ?
C13 C14 1.47(3) . ?
C13 C15 1.49(2) . ?
C13 H13A 0.9800 . ?
C14 H14A 0.9600 . ?
C14 H14B 0.9600 . ?
C14 H14C 0.9600 . ?
C15 H15A 0.9600 . ?
C15 H15B 0.9600 . ?
C15 H15C 0.9600 . ?
C16 C18 1.43(5) . ?
C16 C17 1.45(5) . ?
C16 H16A 0.9800 . ?
C17 H17A 0.9600 . ?
C17 H17B 0.9600 . ?
C17 H17C 0.9600 . ?
C18 H18A 0.9600 . ?
C18 H18B 0.9600 . ?
C18 H18C 0.9600 . ?
C19 C20 1.36(6) . ?
C19 C21 1.42(4) . ?
C19 H19A 0.9800 . ?
C20 H20A 0.9600 . ?
C20 H20B 0.9600 . ?
C20 H20C 0.9600 . ?
C21 H21A 0.9600 . ?
C21 H21B 0.9600 . ?
C21 H21C 0.9600 . ?
C22 C23 1.43(3) . ?
C22 C24 1.54(3) . ?
C22 H22A 0.9800 . ?
C23 H23A 0.9600 . ?
C23 H23B 0.9600 . ?
C23 H23C 0.9600 . ?
C24 H24A 0.9600 . ?
C24 H24B 0.9600 . ?
C24 H24C 0.9600 . ?
C25 C26 1.51(3) . ?
C25 C27 1.52(3) . ?
C25 H25A 0.9800 . ?
C26 H26A 0.9600 . ?
C26 H26B 0.9600 . ?
C26 H26C 0.9600 . ?
C27 H27A 0.9600 . ?
C27 H27B 0.9600 . ?
C27 H27C 0.9600 . ?
C28 C29 1.47(2) . ?
C28 C30 1.48(2) . ?
C28 H28A 0.9800 . ?
C29 H29A 0.9600 . ?
C29 H29B 0.9600 . ?
C29 H29C 0.9600 . ?
C30 H30A 0.9600 . ?
C30 H30B 0.9600 . ?
C30 H30C 0.9600 . ?
C31 C33 1.38(3) . ?
C31 C32 1.45(3) . ?
C31 H31A 0.9800 . ?
C32 H32A 0.9600 . ?
C32 H32B 0.9600 . ?
C32 H32C 0.9600 . ?
C33 H33A 0.9600 . ?
C33 H33B 0.9600 . ?
C33 H33C 0.9600 . ?
C34 C36 1.42(3) . ?
C34 C35 1.53(3) . ?
C34 H34A 0.9800 . ?
C35 H35A 0.9600 . ?
C35 H35B 0.9600 . ?
C35 H35C 0.9600 . ?
C36 H36A 0.9600 . ?
C36 H36B 0.9600 . ?
C36 H36C 0.9600 . ?
